data_9013115
loop_
_publ_author_name
'Zhizhong, P.'
'Su, W.'
'Zhesheng, M.'
'Guangming, Y.'

_publ_section_title
;
 The crystal structure of qitianlingite (Fe2Nb2WO10)
;
_journal_name_full 'Kexue Tongbao'
_journal_page_first 856
_journal_page_last 861
_journal_volume 33
_journal_year 1988
_chemical_compound_source 'Qitianling, Hunan Province, China'
_chemical_formula_sum 'Fe1.345 Mn0.559 Nb1.691 O10 Sn0.016 Ta0.351 Ti0.102 W0.919'
_chemical_name_mineral Qitianlingite
_space_group_IT_number 60
_symmetry_space_group_name_Hall '-P 2n 2ab'
_symmetry_space_group_name_H-M 'P b c n'
_cell_angle_alpha 90
_cell_angle_beta 90
_cell_angle_gamma 90
_cell_formula_units_Z 4
_cell_length_a 23.706
_cell_length_b 5.723
_cell_length_c 5.045
_cell_volume 684.452
_database_code_amcsd 0014177
_exptl_crystal_density_diffrn 6.425
_cod_original_formula_sum 'Fe1.345 Mn.559 Sn.016 Nb1.691 Ta.351 Ti.102 W.919 O10'
_cod_database_code 9013115

loop_
_space_group_symop_operation_xyz
x,y,z
x,-y,1/2+z
-x,y,1/2-z
1/2-x,1/2+y,z
1/2+x,1/2-y,-z
1/2+x,1/2+y,1/2-z
1/2-x,1/2-y,1/2+z
-x,-y,-z

loop_
_atom_site_label
_atom_site_fract_x
_atom_site_fract_y
_atom_site_fract_z
_atom_site_occupancy
_atom_site_U_iso_or_equiv
_atom_site_type_symbol
_atom_site_attached_hydrogens
FeB 0.10030 0.32860 0.25810 0.67230 0.01001 Fe 0
MnB 0.10030 0.32860 0.25810 0.27940 0.01001 Mn 0
SnB 0.10030 0.32860 0.25810 0.00800 0.01001 Sn 0
NbB 0.10030 0.32860 0.25810 0.04040 0.01001 Nb 0
NbC 0.30230 0.32310 0.23470 0.77360 0.00950 Nb 0
TaC 0.30230 0.32310 0.23470 0.17550 0.00950 Ta 0
TiC 0.30230 0.32310 0.23470 0.05100 0.00950 Ti 0
WA 0.50000 0.32410 0.25000 0.91890 0.00849 W 0
NbA 0.50000 0.32410 0.25000 0.06300 0.00849 Nb 0
O1 0.04080 0.10600 0.43300 1.00000 0.00760 O 0
O2 0.15710 0.10140 0.06410 1.00000 0.00507 O 0
O3 0.24470 0.12150 0.41680 1.00000 0.00633 O 0
O4 0.44700 0.12780 0.40420 1.00000 0.00507 O 0
O5 0.35130 0.11320 0.09250 1.00000 0.00127 O 0

loop_
_cod_changelog_entry_id
_cod_changelog_entry_author
_cod_changelog_entry_date
_cod_changelog_entry_text
1
;cod-tools version 3.8.0
Id: cif_guess_AMCSD_atom_types 9581 2023-05-17 12:35:41Z saulius
;
2023-05-23T09:20:50+03:00
;Derived atom types and hydrogen counts
from atom names that follow the AMCSD naming convention
(Wat == water, O-H == hydroxyl).
;

loop_
_cod_related_entry_id
_cod_related_entry_database
_cod_related_entry_code
1 AMCSD 0014177
